data_1001055
loop_
_publ_author_name
'Desgardin, G'
'Raveau, B'

_publ_section_title
;
Sur de nouvelles phases non stoechiometriques de type Perovskite Gd~x~
(Ta~3x~ W~1-3x~) O~3~
;
_journal_coden_ASTM JINCAO
_journal_name_full 'Journal of Inorganic and Nuclear Chemistry'
_journal_page_first 509
_journal_page_last 516
_journal_paper_doi 10.1016/0022-1902(72)80429-9
_journal_volume 34
_journal_year 1972
_chemical_formula_structural 'Gd.29 (Ta.87 W.13) O3'
_chemical_formula_sum 'Gd0.29 O3 Ta0.87 W0.13'
_chemical_name_systematic
;
Gadolinium tantalum tungsten oxide (0.3/0.9/0.1/3)
;
_space_group_IT_number 47
_symmetry_cell_setting orthorhombic
_symmetry_Int_Tables_number 47
_symmetry_space_group_name_Hall '-P 2 2'
_symmetry_space_group_name_H-M 'P m m m'
_cell_angle_alpha 90
_cell_angle_beta 90
_cell_angle_gamma 90
_cell_formula_units_Z 2
_cell_length_a 3.869
_cell_length_b 7.737
_cell_length_c 3.858
_cell_volume 115.5
_exptl_crystal_density_meas 7.83
_refine_ls_R_factor_all 0.062
_cod_original_formula_sum 'Gd.29 O3 Ta.87 W.13'
_cod_database_code 1001055

loop_
_symmetry_equiv_pos_as_xyz
x,y,z
-x,-y,z
x,-y,-z
-x,y,-z
-x,-y,-z
x,y,-z
-x,y,z
x,-y,z

loop_
_atom_site_label
_atom_site_type_symbol
_atom_site_symmetry_multiplicity
_atom_site_Wyckoff_symbol
_atom_site_fract_x
_atom_site_fract_y
_atom_site_fract_z
_atom_site_occupancy
_atom_site_attached_hydrogens
_atom_site_calc_flag
Gd1 Gd3+ 1 e 0. 0.5 0. 0.58 0 d
Ta1 Ta5+ 2 p 0.5 0.246 0.5 0.87 0 d
W1 W6+ 2 p 0.5 0.246 0.5 0.13 0 d
O1 O2- 1 d 0.5 0. 0.5 1. 0 d
O2 O2- 1 h 0.5 0.5 0.5 1. 0 d
O3 O2- 2 o 0.5 0.246 0. 1. 0 d
O4 O2- 2 o -1. -1. -1. 1. 0 dum

loop_
_atom_type_symbol
_atom_type_oxidation_number
Gd3+ 3.000
Ta5+ 5.000
W6+ 6.000
O2- -2.000
